data_4022365
loop_
_publ_author_name
'Jason E. Field'
'Thomas J. Hill'
'D. Venkataraman'

_publ_contact_author_address
;
Department of Chemistry
University of Massachusetts
Amherst, MA 01003
;
_publ_contact_author_email dv@chem.umass.edu
_publ_contact_author_fax 413-545-4490
_publ_contact_author_name 'D. Venkataraman'
_publ_contact_author_phone 413-545-2028
_publ_section_title
;
 Bridged Triarylamines: A New Class of Heterohelicenes
;
_journal_name_full 'Journal of Organic Chemistry'
_journal_page_first 6071
_journal_page_last 6078
_journal_paper_doi 10.1021/jo026883p
_journal_volume 68
_journal_year 2003
_chemical_compound_source 'Local laboratory'
_chemical_formula_moiety 'C34 H31 N O4 '
_chemical_formula_sum 'C34 H31 N O4'
_chemical_formula_weight 517.625
_chemical_name_systematic
;
  ?
;
_space_group_IT_number 2
_symmetry_cell_setting triclinic
_symmetry_space_group_name_Hall '-P 1'
_symmetry_space_group_name_H-M 'P -1'
_audit_creation_method maXus
_cell_angle_alpha 99.2171(14)
_cell_angle_beta 92.7484(13)
_cell_angle_gamma 115.0816(11)
_cell_formula_units_Z 2
_cell_length_a 10.9431(3)
_cell_length_b 11.7705(3)
_cell_length_c 12.3238(3)
_cell_measurement_reflns_used 4615
_cell_measurement_temperature 298
_cell_measurement_theta_max 25.028
_cell_measurement_theta_min 4.076
_cell_volume 1407.17(6)
_computing_cell_refinement 'HKL Scalepack (Otwinowski & Minor 1997)'
_computing_data_collection KappaCCD
_computing_data_reduction 'Denzo and Scalepak (Otwinowski & Minor, 1997)'
_computing_structure_refinement 'SHELXL-97 (Sheldrick, 1997)'
_diffrn_measured_fraction_theta_full 0.987
_diffrn_measured_fraction_theta_max 0.987
_diffrn_measurement_device KappaCCD
_diffrn_measurement_method CCD
_diffrn_orient_matrix_type X=UH
_diffrn_orient_matrix_UB_11 -0.01256
_diffrn_orient_matrix_UB_12 -0.09896
_diffrn_orient_matrix_UB_13 -0.02010
_diffrn_orient_matrix_UB_21 -0.02412
_diffrn_orient_matrix_UB_22 -0.05514
_diffrn_orient_matrix_UB_23 0.07444
_diffrn_orient_matrix_UB_31 -0.08274
_diffrn_orient_matrix_UB_32 0.00050
_diffrn_orient_matrix_UB_33 -0.00517
_diffrn_radiation_source 'fine-focus sealed tube'
_diffrn_radiation_type ' MoK\a'
_diffrn_radiation_wavelength_id all
_diffrn_reflns_limit_h_max 12
_diffrn_reflns_limit_h_min -12
_diffrn_reflns_limit_k_max 13
_diffrn_reflns_limit_k_min -13
_diffrn_reflns_limit_l_max 14
_diffrn_reflns_limit_l_min -14
_diffrn_reflns_number 8813
_diffrn_reflns_theta_full 25.01
_diffrn_reflns_theta_max 25.01
_diffrn_reflns_theta_min 4.09
_exptl_absorpt_coefficient_mu 0.080
_exptl_absorpt_correction_type none
_exptl_crystal_colour Colourless
_exptl_crystal_density_diffrn 1.222
_exptl_crystal_density_method 'not measured'
_exptl_crystal_description Cube
_refine_diff_density_max 0.184
_refine_diff_density_min -0.179
_refine_diff_density_rms 0.034
_refine_ls_extinction_method none
_refine_ls_goodness_of_fit_ref 1.030
_refine_ls_hydrogen_treatment noref
_refine_ls_matrix_type full
_refine_ls_number_parameters 352
_refine_ls_number_reflns 4892
_refine_ls_number_restraints 0
_refine_ls_restrained_S_all 1.030
_refine_ls_R_factor_all 0.0788
_refine_ls_R_factor_gt 0.0498
_refine_ls_shift/su_max 0.000
_refine_ls_shift/su_mean 0.000
_refine_ls_structure_factor_coef Fsqd
_refine_ls_weighting_details 'calc w=1/[\s^2^(Fo^2^)+(0.0507P)^2^+0.3207P] where P=(Fo^2^+2Fc^2^)/3'
_refine_ls_weighting_scheme calc
_refine_ls_wR_factor_gt 0.1119
_refine_ls_wR_factor_ref 0.1282
_reflns_number_gt 3474
_reflns_number_total 4892
_reflns_threshold_expression >2sigma(I)
_cod_data_source_file jo026883psi20021219_022332_8.cif
_cod_data_source_block comp12
_cod_depositor_comments
;
The following automatic conversions were performed:
'_symmetry_cell_setting' value 'Triclinic' changed to 'triclinic'
according to '/home/saulius/struct/CIF-dictionaries/cif_core.dic'
dictionary named 'cif_core.dic' version 2.4.1 from 2010-06-29.

Automatic conversion script
Id: cif_fix_enum 1527 2010-12-29 10:47:43Z saulius 
;
_cod_original_sg_symbol_H-M 'P -1          '
_cod_original_formula_sum 'C34 H31 N O4 '
_cod_database_code 4022365

loop_
_symmetry_equiv_pos_as_xyz
+X,+Y,+Z
-X,-Y,-Z

loop_
_atom_site_label
_atom_site_type_symbol
_atom_site_fract_x
_atom_site_fract_y
_atom_site_fract_z
_atom_site_U_iso_or_equiv
_atom_site_adp_type
_atom_site_occupancy
_atom_site_symmetry_multiplicity
_atom_site_calc_flag
_atom_site_refinement_flags
N1 N 0.49683(14) 0.69209(14) 0.30096(12) 0.0414(4) Uani 1 1 d .
O2 O 0.63935(14) 0.67787(14) 0.51693(11) 0.0563(4) Uani 1 1 d .
C21 C 0.53384(18) 0.58985(17) 0.27468(14) 0.0404(4) Uani 1 1 d .
C11 C 0.36092(18) 0.66014(18) 0.32532(14) 0.0419(4) Uani 1 1 d .
C25 C 0.4936(2) 0.38838(19) 0.15606(16) 0.0479(5) Uani 1 1 d .
C28 C 0.7203(2) 0.67122(19) 0.44094(16) 0.0486(5) Uani 1 1 d .
C22 C 0.64098(18) 0.58249(18) 0.33515(15) 0.0428(4) Uani 1 1 d .
O1 O 0.84158(15) 0.72089(17) 0.45978(13) 0.0734(5) Uani 1 1 d .
C20 C 0.28678(19) 0.72219(18) 0.28369(15) 0.0441(4) Uani 1 1 d .
O3 O 0.36447(17) 0.58087(16) 0.06517(13) 0.0691(4) Uani 1 1 d .
C26 C 0.46063(18) 0.49035(18) 0.18373(15) 0.0424(4) Uani 1 1 d .
C23 C 0.6748(2) 0.48186(19) 0.30092(16) 0.0492(5) Uani 1 1 d .
C1 C 0.59917(19) 0.81991(18) 0.34232(16) 0.0446(4) Uani 1 1 d .
C10 C 0.70451(19) 0.87918(19) 0.27778(16) 0.0472(5) Uani 1 1 d .
C5 C 0.8085(2) 1.0034(2) 0.32364(19) 0.0561(5) Uani 1 1 d .
O4 O 0.23505(16) 0.38906(16) 0.10056(15) 0.0778(5) Uani 1 1 d .
C24 C 0.6021(2) 0.38173(19) 0.21231(16) 0.0476(5) Uani 1 1 d .
C27 C 0.3509(2) 0.4952(2) 0.11094(16) 0.0502(5) Uani 1 1 d .
C19 C 0.3398(2) 0.8140(2) 0.21555(17) 0.0528(5) Uani 1 1 d .
C15 C 0.1527(2) 0.6892(2) 0.31031(16) 0.0524(5) Uani 1 1 d .
C2 C 0.5937(2) 0.8877(2) 0.44201(17) 0.0547(5) Uani 1 1 d .
C9 C 0.7064(2) 0.8228(2) 0.16753(18) 0.0565(5) Uani 1 1 d .
C13 C 0.1668(2) 0.5330(2) 0.40843(18) 0.0642(6) Uani 1 1 d .
C29 C 0.6412(2) 0.2712(2) 0.18354(18) 0.0578(6) Uani 1 1 d .
C12 C 0.3009(2) 0.5679(2) 0.38583(16) 0.0532(5) Uani 1 1 d .
C16 C 0.0787(2) 0.7515(3) 0.2713(2) 0.0679(6) Uani 1 1 d .
C14 C 0.0958(2) 0.5934(2) 0.37316(18) 0.0644(6) Uani 1 1 d .
C4 C 0.8023(3) 1.0656(2) 0.4300(2) 0.0692(6) Uani 1 1 d .
C8 C 0.8056(2) 0.8868(2) 0.1069(2) 0.0719(7) Uani 1 1 d .
C18 C 0.2637(2) 0.8695(2) 0.1784(2) 0.0672(6) Uani 1 1 d .
C3 C 0.6957(3) 1.0110(2) 0.4857(2) 0.0661(6) Uani 1 1 d .
C17 C 0.1333(3) 0.8396(3) 0.2077(2) 0.0741(7) Uani 1 1 d .
C33 C 0.7087(3) 0.7586(3) 0.62380(18) 0.0744(7) Uani 1 1 d .
C6 C 0.9103(2) 1.0643(2) 0.2587(3) 0.0727(7) Uani 1 1 d .
C7 C 0.9091(3) 1.0085(3) 0.1537(3) 0.0779(8) Uani 1 1 d .
C30 C 0.5482(3) 0.1717(2) 0.0843(2) 0.0784(7) Uani 1 1 d .
C34 C 0.1220(3) 0.3862(3) 0.0306(3) 0.1208(13) Uani 1 1 d .
C32 C 0.7856(3) 0.3220(3) 0.1526(3) 0.0922(9) Uani 1 1 d .
C31 C 0.6296(4) 0.2056(3) 0.2827(2) 0.0979(10) Uani 1 1 d .
H25 H 0.4406 0.3220 0.0974 0.057 Uiso 1 1 calc R
H23 H 0.7500 0.4819 0.3395 0.059 Uiso 1 1 calc R
H19 H 0.4269 0.8362 0.1962 0.063 Uiso 1 1 calc R
H2 H 0.5209 0.8512 0.4812 0.066 Uiso 1 1 calc R
H9 H 0.6393 0.7414 0.1361 0.068 Uiso 1 1 calc R
H13 H 0.1265 0.4682 0.4477 0.077 Uiso 1 1 calc R
H12 H 0.3498 0.5277 0.4124 0.064 Uiso 1 1 calc R
H16 H -0.0085 0.7315 0.2896 0.082 Uiso 1 1 calc R
H14 H 0.0079 0.5713 0.3907 0.077 Uiso 1 1 calc R
H4 H 0.8724 1.1452 0.4621 0.083 Uiso 1 1 calc R
H8 H 0.8044 0.8494 0.0342 0.086 Uiso 1 1 calc R
H18 H 0.2990 0.9283 0.1327 0.081 Uiso 1 1 calc R
H3 H 0.6901 1.0555 0.5534 0.079 Uiso 1 1 calc R
H17 H 0.0840 0.8806 0.1834 0.089 Uiso 1 1 calc R
H33A H 0.6427 0.7576 0.6727 0.112 Uiso 1 1 calc R
H33B H 0.7618 0.8447 0.6145 0.112 Uiso 1 1 calc R
H33C H 0.7674 0.7271 0.6549 0.112 Uiso 1 1 calc R
H6 H 0.9800 1.1448 0.2889 0.087 Uiso 1 1 calc R
H7 H 0.9771 1.0508 0.1124 0.094 Uiso 1 1 calc R
H30A H 0.5754 0.1038 0.0686 0.118 Uiso 1 1 calc R
H30B H 0.5544 0.2110 0.0209 0.118 Uiso 1 1 calc R
H30C H 0.4560 0.1374 0.1006 0.118 Uiso 1 1 calc R
H34A H 0.0427 0.3072 0.0279 0.181 Uiso 1 1 calc R
H34B H 0.1455 0.3927 -0.0430 0.181 Uiso 1 1 calc R
H34C H 0.1033 0.4567 0.0607 0.181 Uiso 1 1 calc R
H32A H 0.8099 0.2524 0.1346 0.138 Uiso 1 1 calc R
H32B H 0.8478 0.3839 0.2141 0.138 Uiso 1 1 calc R
H32C H 0.7900 0.3616 0.0897 0.138 Uiso 1 1 calc R
H31A H 0.6540 0.1361 0.2649 0.147 Uiso 1 1 calc R
H31B H 0.5377 0.1732 0.2998 0.147 Uiso 1 1 calc R
H31C H 0.6899 0.2663 0.3457 0.147 Uiso 1 1 calc R

loop_
_atom_site_aniso_label
_atom_site_aniso_U_11
_atom_site_aniso_U_22
_atom_site_aniso_U_33
_atom_site_aniso_U_23
_atom_site_aniso_U_13
_atom_site_aniso_U_12
N1 0.0351(8) 0.0411(9) 0.0452(9) 0.0009(7) 0.0048(7) 0.0166(7)
O2 0.0509(8) 0.0709(10) 0.0429(8) 0.0022(7) 0.0043(6) 0.0261(7)
C21 0.0373(10) 0.0438(10) 0.0394(10) 0.0051(8) 0.0065(8) 0.0179(8)
C11 0.0381(10) 0.0471(11) 0.0378(10) 0.0000(9) 0.0055(8) 0.0190(9)
C25 0.0494(12) 0.0480(11) 0.0423(10) 0.0001(9) 0.0039(9) 0.0210(10)
C28 0.0453(12) 0.0528(12) 0.0489(11) 0.0070(10) 0.0046(9) 0.0238(10)
C22 0.0391(10) 0.0476(11) 0.0413(10) 0.0043(9) 0.0058(8) 0.0202(9)
O1 0.0403(9) 0.0899(12) 0.0700(10) -0.0099(9) -0.0027(7) 0.0195(8)
C20 0.0407(11) 0.0479(11) 0.0399(10) -0.0026(9) 0.0020(8) 0.0200(9)
O3 0.0810(12) 0.0709(11) 0.0593(9) 0.0128(9) -0.0057(8) 0.0384(9)
C26 0.0428(11) 0.0458(11) 0.0388(10) 0.0044(9) 0.0044(8) 0.0210(9)
C23 0.0450(11) 0.0561(12) 0.0510(12) 0.0089(10) 0.0039(9) 0.0272(10)
C1 0.0401(11) 0.0443(11) 0.0485(11) 0.0033(9) -0.0009(8) 0.0204(9)
C10 0.0396(11) 0.0491(11) 0.0563(12) 0.0093(10) 0.0028(9) 0.0233(9)
C5 0.0426(12) 0.0465(12) 0.0751(15) 0.0061(11) -0.0035(10) 0.0188(10)
O4 0.0515(10) 0.0720(11) 0.0957(13) 0.0082(9) -0.0173(8) 0.0193(9)
C24 0.0506(12) 0.0486(11) 0.0481(11) 0.0085(10) 0.0110(9) 0.0260(10)
C27 0.0508(13) 0.0532(12) 0.0432(11) -0.0027(10) 0.0007(9) 0.0245(11)
C19 0.0476(12) 0.0549(12) 0.0575(12) 0.0092(10) 0.0070(9) 0.0247(10)
C15 0.0428(11) 0.0632(13) 0.0478(11) -0.0034(10) 0.0028(9) 0.0253(10)
C2 0.0550(13) 0.0531(12) 0.0517(12) -0.0030(10) 0.0013(10) 0.0248(10)
C9 0.0504(12) 0.0575(13) 0.0609(13) 0.0088(11) 0.0124(10) 0.0236(10)
C13 0.0526(13) 0.0759(16) 0.0607(14) 0.0229(12) 0.0179(11) 0.0206(12)
C29 0.0680(14) 0.0531(13) 0.0619(13) 0.0059(11) 0.0103(11) 0.0373(12)
C12 0.0520(12) 0.0604(13) 0.0488(11) 0.0127(10) 0.0108(9) 0.0249(11)
C16 0.0478(13) 0.0873(18) 0.0717(15) -0.0008(14) 0.0015(11) 0.0387(13)
C14 0.0418(12) 0.0845(17) 0.0602(14) 0.0104(13) 0.0150(10) 0.0219(12)
C4 0.0632(15) 0.0462(13) 0.0811(17) -0.0071(12) -0.0141(13) 0.0172(11)
C8 0.0670(16) 0.0786(17) 0.0766(16) 0.0219(14) 0.0291(13) 0.0339(14)
C18 0.0660(15) 0.0667(15) 0.0772(16) 0.0190(13) 0.0037(12) 0.0358(13)
C3 0.0701(16) 0.0563(14) 0.0619(14) -0.0101(12) -0.0064(12) 0.0275(12)
C17 0.0665(16) 0.0854(18) 0.0831(17) 0.0088(15) -0.0053(13) 0.0494(15)
C33 0.0805(17) 0.0916(19) 0.0418(12) -0.0052(12) -0.0011(11) 0.0364(15)
C6 0.0436(13) 0.0546(14) 0.113(2) 0.0186(15) 0.0094(13) 0.0149(11)
C7 0.0574(15) 0.0735(17) 0.110(2) 0.0333(17) 0.0319(15) 0.0280(14)
C30 0.098(2) 0.0571(14) 0.0843(18) -0.0017(13) 0.0061(15) 0.0437(14)
C34 0.0670(19) 0.117(3) 0.157(3) 0.010(2) -0.049(2) 0.0321(19)
C32 0.0743(18) 0.0816(19) 0.129(2) -0.0027(17) 0.0209(17) 0.0497(16)
C31 0.156(3) 0.096(2) 0.0833(19) 0.0269(17) 0.0177(19) 0.091(2)

loop_
_atom_type_symbol
_atom_type_description
_atom_type_scat_dispersion_real
_atom_type_scat_dispersion_imag
_atom_type_scat_source
C C 0.0033 0.0016 'International Tables Vol C Tables 4.2.6.8 and 6.1.1.4'
H H 0.0000 0.0000 'International Tables Vol C Tables 4.2.6.8 and 6.1.1.4'
N N 0.0061 0.0033 'International Tables Vol C Tables 4.2.6.8 and 6.1.1.4'
O O 0.0106 0.0060 'International Tables Vol C Tables 4.2.6.8 and 6.1.1.4'

loop_
_diffrn_radiation_wavelength
0.71073

loop_
_geom_angle_atom_site_label_1
_geom_angle_atom_site_label_2
_geom_angle_atom_site_label_3
_geom_angle
C21 N1 C11 117.28(14)
C21 N1 C1 120.28(14)
C11 N1 C1 118.35(14)
C28 O2 C33 115.38(17)
C22 C21 C26 117.42(17)
C22 C21 N1 123.35(16)
C26 C21 N1 119.22(16)
C12 C11 C20 120.05(17)
C12 C11 N1 120.04(17)
C20 C11 N1 119.89(15)
C24 C25 C26 122.67(19)
O1 C28 O2 123.38(19)
O1 C28 C22 124.46(18)
O2 C28 C22 111.79(17)
C23 C22 C21 119.80(18)
C23 C22 C28 115.04(17)
C21 C22 C28 125.05(17)
C15 C20 C19 118.33(18)
C15 C20 C11 118.44(17)
C19 C20 C11 123.22(17)
C25 C26 C21 120.72(17)
C25 C26 C27 118.51(17)
C21 C26 C27 120.68(17)
C24 C23 C22 123.37(18)
C2 C1 C10 119.63(18)
C2 C1 N1 120.39(17)
C10 C1 N1 119.93(17)
C9 C10 C5 118.34(19)
C9 C10 C1 123.04(18)
C5 C10 C1 118.53(19)
C6 C5 C4 121.9(2)
C6 C5 C10 118.8(2)
C4 C5 C10 119.2(2)
C27 O4 C34 114.8(2)
C25 C24 C23 115.87(18)
C25 C24 C29 123.86(19)
C23 C24 C29 120.25(18)
O3 C27 O4 123.7(2)
O3 C27 C26 124.99(19)
O4 C27 C26 111.27(18)
C18 C19 C20 120.3(2)
C14 C15 C16 121.7(2)
C14 C15 C20 119.13(19)
C16 C15 C20 119.1(2)
C1 C2 C3 121.1(2)
C8 C9 C10 120.8(2)
C14 C13 C12 120.2(2)
C30 C29 C32 107.0(2)
C30 C29 C24 111.67(18)
C32 C29 C24 109.69(18)
C30 C29 C31 108.2(2)
C32 C29 C31 111.0(2)
C24 C29 C31 109.23(18)
C11 C12 C13 121.0(2)
C17 C16 C15 120.8(2)
C13 C14 C15 121.16(19)
C3 C4 C5 120.9(2)
C9 C8 C7 120.4(2)
C19 C18 C17 121.1(2)
C4 C3 C2 120.3(2)
C16 C17 C18 120.2(2)
C7 C6 C5 121.6(2)
C6 C7 C8 120.2(2)

loop_
_geom_bond_atom_site_label_1
_geom_bond_atom_site_label_2
_geom_bond_distance
N1 C21 1.421(2)
N1 C11 1.431(2)
N1 C1 1.431(2)
O2 C28 1.335(2)
O2 C33 1.451(3)
C21 C22 1.400(2)
C21 C26 1.403(3)
C11 C12 1.367(3)
C11 C20 1.427(3)
C25 C24 1.383(3)
C25 C26 1.391(3)
C28 O1 1.194(2)
C28 C22 1.494(3)
C22 C23 1.395(3)
C20 C15 1.419(3)
C20 C19 1.419(3)
O3 C27 1.192(2)
C26 C27 1.491(3)
C23 C24 1.387(3)
C1 C2 1.373(3)
C1 C10 1.426(3)
C10 C9 1.419(3)
C10 C5 1.420(3)
C5 C6 1.410(3)
C5 C4 1.415(3)
O4 C27 1.332(3)
O4 C34 1.459(3)
C24 C29 1.530(3)
C19 C18 1.361(3)
C15 C14 1.411(3)
C15 C16 1.415(3)
C2 C3 1.400(3)
C9 C8 1.367(3)
C13 C14 1.354(3)
C13 C12 1.402(3)
C29 C30 1.522(3)
C29 C32 1.527(3)
C29 C31 1.530(3)
C16 C17 1.352(3)
C4 C3 1.351(3)
C8 C7 1.401(4)
C18 C17 1.398(3)
C6 C7 1.351(4)

loop_
_cod_related_entry_id
_cod_related_entry_database
_cod_related_entry_code
1 ChemSpider 9050264
